data_7050193
loop_
_publ_author_name
'Bickley, Jamie'
'Bonar-Law, Richard'
'McGrath, Thomas'
'Singh, Nirmal'
'Steiner, Alexander'

_publ_section_title
;
 Dirhodium (ii) carboxylate complexes as building blocks. cis-Chelating
 dicarboxylic acids designed to bridge the dinuclear coreElectronic
 supplementary information (ESI) available: Tables S1 and S2. See
 http://www.rsc.org/suppdata/nj/b3/b310008a/
;
_journal_issue 3
_journal_name_full 'New Journal of Chemistry'
_journal_page_first 425
_journal_paper_doi 10.1039/b310008a
_journal_volume 28
_journal_year 2004
_chemical_formula_sum 'C14 H18 O4 S2'
_chemical_formula_weight 314.40
_space_group_IT_number 14
_symmetry_cell_setting monoclinic
_symmetry_Int_Tables_number 14
_symmetry_space_group_name_Hall '-P 2ybc'
_symmetry_space_group_name_H-M 'P 1 21/c 1'
_atom_sites_solution_hydrogens geom
_atom_sites_solution_primary direct
_atom_sites_solution_secondary difmap
_audit_creation_method SHELXL-97
_cell_angle_alpha 90.00
_cell_angle_beta 92.081(16)
_cell_angle_gamma 90.00
_cell_formula_units_Z 4
_cell_length_a 10.5028(15)
_cell_length_b 12.5327(14)
_cell_length_c 12.1758(15)
_cell_measurement_temperature 213(2)
_cell_volume 1601.6(4)
_computing_structure_refinement 'SHELXL-97 (Sheldrick, 1997)'
_computing_structure_solution 'SHELXS-97 (Sheldrick, 1990)'
_diffrn_ambient_temperature 213(2)
_diffrn_measured_fraction_theta_full 0.953
_diffrn_measured_fraction_theta_max 0.953
_diffrn_radiation_monochromator graphite
_diffrn_radiation_type MoK\a
_diffrn_radiation_wavelength 0.71073
_diffrn_reflns_av_R_equivalents 0.0360
_diffrn_reflns_av_sigmaI/netI 0.0346
_diffrn_reflns_limit_h_max 12
_diffrn_reflns_limit_h_min -12
_diffrn_reflns_limit_k_max 14
_diffrn_reflns_limit_k_min -14
_diffrn_reflns_limit_l_max 12
_diffrn_reflns_limit_l_min -13
_diffrn_reflns_number 9987
_diffrn_reflns_theta_full 24.22
_diffrn_reflns_theta_max 24.22
_diffrn_reflns_theta_min 1.94
_diffrn_source 'fine-focus sealed tube'
_exptl_absorpt_coefficient_mu 0.341
_exptl_crystal_density_diffrn 1.304
_exptl_crystal_density_method 'not measured'
_exptl_crystal_F_000 664
_refine_diff_density_max 0.228
_refine_diff_density_min -0.209
_refine_diff_density_rms 0.046
_refine_ls_extinction_coef 0.0041(15)
_refine_ls_extinction_expression Fc^*^=kFc[1+0.001xFc^2^\l^3^/sin(2\q)]^-1/4^
_refine_ls_extinction_method SHELXL
_refine_ls_goodness_of_fit_ref 0.993
_refine_ls_hydrogen_treatment mixed
_refine_ls_matrix_type full
_refine_ls_number_parameters 185
_refine_ls_number_reflns 2453
_refine_ls_number_restraints 0
_refine_ls_restrained_S_all 0.993
_refine_ls_R_factor_all 0.0513
_refine_ls_R_factor_gt 0.0351
_refine_ls_shift/su_max 0.000
_refine_ls_shift/su_mean 0.000
_refine_ls_structure_factor_coef Fsqd
_refine_ls_weighting_details 'calc w=1/[\s^2^(Fo^2^)+(0.0618P)^2^+0.0000P] where P=(Fo^2^+2Fc^2^)/3'
_refine_ls_weighting_scheme calc
_refine_ls_wR_factor_gt 0.0894
_refine_ls_wR_factor_ref 0.0959
_reflns_number_gt 1772
_reflns_number_total 2453
_reflns_threshold_expression >2sigma(I)
_cod_data_source_file b310008a.txt
_cod_data_source_block tmcg14
_cod_original_sg_symbol_H-M P21/c
_cod_database_code 7050193

loop_
_symmetry_equiv_pos_as_xyz
'x, y, z'
'-x, y+1/2, -z+1/2'
'-x, -y, -z'
'x, -y-1/2, z-1/2'

loop_
_atom_site_label
_atom_site_type_symbol
_atom_site_fract_x
_atom_site_fract_y
_atom_site_fract_z
_atom_site_U_iso_or_equiv
_atom_site_adp_type
_atom_site_occupancy
_atom_site_symmetry_multiplicity
_atom_site_calc_flag
_atom_site_refinement_flags
_atom_site_disorder_assembly
_atom_site_disorder_group
C1 C 0.7682(2) 0.40288(17) 0.26956(19) 0.0353(5) Uani 1 1 d . . .
H1 H 0.6796 0.3978 0.2571 0.042 Uiso 1 1 calc R . .
C2 C 0.8386(2) 0.31130(17) 0.29253(19) 0.0353(5) Uani 1 1 d . . .
C3 C 0.9695(2) 0.31906(19) 0.3122(2) 0.0467(6) Uani 1 1 d . . .
H3 H 1.0181 0.2575 0.3275 0.056 Uiso 1 1 calc R . .
C4 C 1.0278(2) 0.4178(2) 0.3091(3) 0.0555(7) Uani 1 1 d . . .
H4 H 1.1161 0.4232 0.3233 0.067 Uiso 1 1 calc R . .
C5 C 0.9577(2) 0.5088(2) 0.2852(2) 0.0501(7) Uani 1 1 d . . .
H5 H 0.9985 0.5755 0.2828 0.060 Uiso 1 1 calc R . .
C6 C 0.8271(2) 0.50189(17) 0.2647(2) 0.0373(5) Uani 1 1 d . . .
C7 C 0.6909(2) 0.67328(18) 0.3592(2) 0.0444(6) Uani 1 1 d . . .
C8 C 0.6098(2) 0.59407(19) 0.4192(2) 0.0442(6) Uani 1 1 d . . .
C9 C 0.8072(3) 0.7045(2) 0.4293(3) 0.0637(8) Uani 1 1 d . . .
H9A H 0.7805 0.7323 0.4991 0.076 Uiso 1 1 calc R . .
H9B H 0.8548 0.7587 0.3915 0.076 Uiso 1 1 calc R . .
H9C H 0.8607 0.6423 0.4420 0.076 Uiso 1 1 calc R . .
C10 C 0.6101(3) 0.7709(2) 0.3259(3) 0.0699(9) Uani 1 1 d . . .
H10A H 0.5815 0.8064 0.3914 0.084 Uiso 1 1 calc R . .
H10B H 0.5368 0.7480 0.2813 0.084 Uiso 1 1 calc R . .
H10C H 0.6610 0.8198 0.2841 0.084 Uiso 1 1 calc R . .
C11 C 0.7350(2) 0.15072(18) 0.4322(2) 0.0374(5) Uani 1 1 d . . .
C12 C 0.7205(3) 0.2494(2) 0.5032(2) 0.0526(7) Uani 1 1 d . . .
H12A H 0.7084 0.2280 0.5787 0.063 Uiso 1 1 calc R . .
H12B H 0.6473 0.2902 0.4765 0.063 Uiso 1 1 calc R . .
H12C H 0.7966 0.2930 0.4997 0.063 Uiso 1 1 calc R . .
C13 C 0.6160(2) 0.0821(2) 0.4306(3) 0.0598(8) Uani 1 1 d . . .
H13A H 0.5982 0.0604 0.5049 0.072 Uiso 1 1 calc R . .
H13B H 0.6292 0.0193 0.3858 0.072 Uiso 1 1 calc R . .
H13C H 0.5446 0.1227 0.3999 0.072 Uiso 1 1 calc R . .
C14 C 0.8505(2) 0.08531(17) 0.4664(2) 0.0382(6) Uani 1 1 d . . .
O1 O 0.6388(2) 0.5637(2) 0.5111(2) 0.0836(7) Uani 1 1 d . . .
O2 O 0.5073(2) 0.5622(2) 0.36743(19) 0.0774(7) Uani 1 1 d . . .
H22 H 0.466(3) 0.522(3) 0.408(3) 0.116 Uiso 1 1 calc R . .
O3 O 0.94987(17) 0.13297(13) 0.50325(17) 0.0582(5) Uani 1 1 d . . .
O4 O 0.84491(17) -0.01459(13) 0.45483(18) 0.0593(5) Uani 1 1 d . . .
H44 H 0.9153 -0.0412 0.4717 0.089 Uiso 1 1 calc R . .
S1 S 0.73621(6) 0.61618(4) 0.22646(5) 0.0431(2) Uani 1 1 d . . .
S2 S 0.75881(6) 0.18644(4) 0.28703(5) 0.0401(2) Uani 1 1 d . . .

loop_
_atom_site_aniso_label
_atom_site_aniso_U_11
_atom_site_aniso_U_22
_atom_site_aniso_U_33
_atom_site_aniso_U_23
_atom_site_aniso_U_13
_atom_site_aniso_U_12
C1 0.0355(12) 0.0380(12) 0.0326(14) -0.0002(10) 0.0029(9) -0.0002(10)
C2 0.0395(13) 0.0346(12) 0.0319(14) 0.0009(9) 0.0050(10) 0.0028(9)
C3 0.0415(14) 0.0442(14) 0.0548(18) 0.0071(12) 0.0072(11) 0.0080(11)
C4 0.0315(12) 0.0597(17) 0.075(2) 0.0094(14) 0.0050(12) -0.0013(12)
C5 0.0403(14) 0.0442(14) 0.066(2) 0.0070(12) 0.0103(12) -0.0075(11)
C6 0.0391(13) 0.0363(12) 0.0370(15) 0.0036(10) 0.0069(10) -0.0003(10)
C7 0.0476(14) 0.0344(13) 0.0516(17) -0.0038(11) 0.0106(12) -0.0062(10)
C8 0.0424(14) 0.0405(13) 0.0501(19) -0.0041(11) 0.0066(12) -0.0035(11)
C9 0.0634(18) 0.0688(19) 0.059(2) -0.0154(14) 0.0100(14) -0.0285(14)
C10 0.075(2) 0.0376(15) 0.099(3) 0.0007(15) 0.0246(18) 0.0076(13)
C11 0.0375(12) 0.0373(12) 0.0375(15) 0.0046(10) 0.0019(10) 0.0017(10)
C12 0.0700(18) 0.0516(15) 0.0367(16) -0.0013(12) 0.0097(12) 0.0131(13)
C13 0.0413(14) 0.0580(17) 0.080(2) 0.0188(15) 0.0020(13) -0.0039(12)
C14 0.0444(13) 0.0338(13) 0.0363(15) 0.0078(10) -0.0014(10) -0.0014(10)
O1 0.0733(14) 0.1108(19) 0.0659(17) 0.0267(14) -0.0073(12) -0.0419(13)
O2 0.0609(13) 0.0979(17) 0.0727(16) 0.0234(12) -0.0067(11) -0.0368(12)
O3 0.0521(11) 0.0426(10) 0.0781(15) 0.0011(9) -0.0224(9) -0.0047(8)
O4 0.0504(11) 0.0333(10) 0.0931(16) 0.0078(9) -0.0129(10) 0.0026(8)
S1 0.0499(4) 0.0344(3) 0.0452(4) 0.0066(3) 0.0036(3) 0.0012(3)
S2 0.0529(4) 0.0319(3) 0.0352(4) -0.0013(2) -0.0019(3) 0.0014(3)

loop_
_atom_type_symbol
_atom_type_description
_atom_type_scat_dispersion_real
_atom_type_scat_dispersion_imag
_atom_type_scat_source
C C 0.0033 0.0016 'International Tables Vol C Tables 4.2.6.8 and 6.1.1.4'
H H 0.0000 0.0000 'International Tables Vol C Tables 4.2.6.8 and 6.1.1.4'
O O 0.0106 0.0060 'International Tables Vol C Tables 4.2.6.8 and 6.1.1.4'
S S 0.1246 0.1234 'International Tables Vol C Tables 4.2.6.8 and 6.1.1.4'

loop_
_geom_angle_atom_site_label_1
_geom_angle_atom_site_label_2
_geom_angle_atom_site_label_3
_geom_angle
_geom_angle_site_symmetry_1
_geom_angle_site_symmetry_3
_geom_angle_publ_flag
C2 C1 C6 120.8(2) . . ?
C1 C2 C3 119.5(2) . . ?
C1 C2 S2 118.29(17) . . ?
C3 C2 S2 122.05(17) . . ?
C4 C3 C2 119.6(2) . . ?
C3 C4 C5 120.8(2) . . ?
C4 C5 C6 120.1(2) . . ?
C5 C6 C1 119.1(2) . . ?
C5 C6 S1 121.03(17) . . ?
C1 C6 S1 119.77(17) . . ?
C8 C7 C9 110.7(2) . . ?
C8 C7 C10 109.6(2) . . ?
C9 C7 C10 111.7(2) . . ?
C8 C7 S1 109.62(16) . . ?
C9 C7 S1 111.37(18) . . ?
C10 C7 S1 103.61(19) . . ?
O1 C8 O2 122.1(2) . . ?
O1 C8 C7 121.7(2) . . ?
O2 C8 C7 116.2(3) . . ?
C14 C11 C13 110.43(19) . . ?
C14 C11 C12 112.4(2) . . ?
C13 C11 C12 111.7(2) . . ?
C14 C11 S2 105.09(16) . . ?
C13 C11 S2 105.33(17) . . ?
C12 C11 S2 111.50(17) . . ?
O4 C14 O3 122.7(2) . . ?
O4 C14 C11 118.3(2) . . ?
O3 C14 C11 118.92(19) . . ?
C6 S1 C7 103.68(11) . . ?
C2 S2 C11 104.91(11) . . ?

loop_
_geom_bond_atom_site_label_1
_geom_bond_atom_site_label_2
_geom_bond_distance
_geom_bond_site_symmetry_2
_geom_bond_publ_flag
C1 C2 1.388(3) . ?
C1 C6 1.389(3) . ?
C2 C3 1.391(3) . ?
C2 S2 1.775(2) . ?
C3 C4 1.382(4) . ?
C4 C5 1.383(4) . ?
C5 C6 1.388(3) . ?
C6 S1 1.774(2) . ?
C7 C8 1.513(3) . ?
C7 C9 1.516(4) . ?
C7 C10 1.535(4) . ?
C7 S1 1.846(3) . ?
C8 O1 1.210(3) . ?
C8 O2 1.290(3) . ?
C11 C14 1.509(3) . ?
C11 C13 1.517(3) . ?
C11 C12 1.520(3) . ?
C11 S2 1.849(2) . ?
C14 O4 1.261(3) . ?
C14 O3 1.270(3) . ?

loop_
_geom_hbond_atom_site_label_D
_geom_hbond_atom_site_label_H
_geom_hbond_atom_site_label_A
_geom_hbond_distance_DH
_geom_hbond_distance_HA
_geom_hbond_distance_DA
_geom_hbond_angle_DHA
_geom_hbond_site_symmetry_A
O2 H22 O1 0.84 1.85 2.684(3) 174.0 3_666
O4 H44 O3 0.83 1.84 2.651(2) 164.7 3_756

loop_
_geom_torsion_atom_site_label_1
_geom_torsion_atom_site_label_2
_geom_torsion_atom_site_label_3
_geom_torsion_atom_site_label_4
_geom_torsion
_geom_torsion_site_symmetry_1
_geom_torsion_site_symmetry_2
_geom_torsion_site_symmetry_3
_geom_torsion_site_symmetry_4
_geom_torsion_publ_flag
C6 C1 C2 C3 0.7(3) . . . . ?
C6 C1 C2 S2 -175.26(18) . . . . ?
C1 C2 C3 C4 0.3(4) . . . . ?
S2 C2 C3 C4 176.1(2) . . . . ?
C2 C3 C4 C5 -0.9(4) . . . . ?
C3 C4 C5 C6 0.5(4) . . . . ?
C4 C5 C6 C1 0.6(4) . . . . ?
C4 C5 C6 S1 -176.5(2) . . . . ?
C2 C1 C6 C5 -1.2(3) . . . . ?
C2 C1 C6 S1 175.93(18) . . . . ?
C9 C7 C8 O1 0.6(4) . . . . ?
C10 C7 C8 O1 -123.0(3) . . . . ?
S1 C7 C8 O1 123.9(3) . . . . ?
C9 C7 C8 O2 179.6(2) . . . . ?
C10 C7 C8 O2 55.9(3) . . . . ?
S1 C7 C8 O2 -57.1(3) . . . . ?
C13 C11 C14 O4 22.0(3) . . . . ?
C12 C11 C14 O4 147.4(2) . . . . ?
S2 C11 C14 O4 -91.1(2) . . . . ?
C13 C11 C14 O3 -159.6(2) . . . . ?
C12 C11 C14 O3 -34.2(3) . . . . ?
S2 C11 C14 O3 87.3(2) . . . . ?
C5 C6 S1 C7 -88.7(2) . . . . ?
C1 C6 S1 C7 94.2(2) . . . . ?
C8 C7 S1 C6 -62.05(19) . . . . ?
C9 C7 S1 C6 60.9(2) . . . . ?
C10 C7 S1 C6 -178.93(17) . . . . ?
C1 C2 S2 C11 -102.31(19) . . . . ?
C3 C2 S2 C11 81.8(2) . . . . ?
C14 C11 S2 C2 -91.72(16) . . . . ?
C13 C11 S2 C2 151.62(16) . . . . ?
C12 C11 S2 C2 30.32(19) . . . . ?

loop_
_cod_related_entry_id
_cod_related_entry_database
_cod_related_entry_code
1 ChemSpider 21141951
